data_7110831
loop_
_publ_author_name
'John, Kevin D.'
'Scott, Brian L.'
'Baker, R. Thomas'
'Sattelberger, Alfred P.'
'Salazar, Kenneth V.'

_publ_contact_author
;
R. Thomas Baker
CST-18
MS J514
Los Alamos National Laboratory
Los Alamos, NM 87545 USA
;
_publ_section_title
;
 Chemistry of M(allyl)3 (M = Rh, Ir) compounds: structural
 characterization of tris(allyl)iridium complexes with phosphorus ligands
;
_journal_issue 7
_journal_name_full 'Chemical Communications'
_journal_page_first 581
_journal_paper_doi 10.1039/a910164k
_journal_year 2000
_chemical_formula_sum 'C53 H55 Ir P2'
_chemical_formula_weight 946.17
_chemical_name_common
;
(1,2-bis(diphenylphosphino)benzene)bis(sigma-allyl)(pi-allyl)iridium
;
_chemical_name_systematic
; 
? 
;
_space_group_IT_number 2
_symmetry_cell_setting triclinic
_symmetry_space_group_name_Hall '-P 1'
_symmetry_space_group_name_H-M 'P -1'
_atom_sites_solution_hydrogens geom
_atom_sites_solution_primary direct
_atom_sites_solution_secondary difmap
_audit_creation_method SHELXL-97
_cell_angle_alpha 86.058(1)
_cell_angle_beta 71.302(1)
_cell_angle_gamma 83.341(1)
_cell_formula_units_Z 2
_cell_length_a 10.7816(5)
_cell_length_b 13.5959(6)
_cell_length_c 13.9441(6)
_cell_measurement_temperature 203(2)
_cell_volume 1921.98(15)
_computing_structure_refinement 'SHELXL-97 (Sheldrick, 1997)'
_computing_structure_solution 'SHELXS-97 (Sheldrick, 1990)'
_diffrn_ambient_temperature 203(2)
_diffrn_measured_fraction_theta_full 0.933
_diffrn_measured_fraction_theta_max 0.933
_diffrn_radiation_monochromator graphite
_diffrn_radiation_source 'fine-focus sealed tube'
_diffrn_radiation_type MoK\a
_diffrn_radiation_wavelength 0.71073
_diffrn_reflns_av_R_equivalents 0.0144
_diffrn_reflns_av_sigmaI/netI 0.0315
_diffrn_reflns_limit_h_max 13
_diffrn_reflns_limit_h_min -13
_diffrn_reflns_limit_k_max 14
_diffrn_reflns_limit_k_min -16
_diffrn_reflns_limit_l_max 17
_diffrn_reflns_limit_l_min -16
_diffrn_reflns_number 10344
_diffrn_reflns_theta_full 26.40
_diffrn_reflns_theta_max 26.40
_diffrn_reflns_theta_min 1.51
_exptl_absorpt_coefficient_mu 3.60
_exptl_crystal_colour colorless
_exptl_crystal_density_diffrn 1.635
_exptl_crystal_density_method 'not measured'
_exptl_crystal_description 'multifaceted block'
_exptl_crystal_F_000 960
_exptl_crystal_preparation 'crystallized from toluene'
_exptl_crystal_size_max 0.21
_exptl_crystal_size_mid 0.16
_exptl_crystal_size_min 0.13
_refine_diff_density_max 0.574
_refine_diff_density_min -0.408
_refine_diff_density_rms 0.060
_refine_ls_extinction_method none
_refine_ls_goodness_of_fit_ref 1.003
_refine_ls_hydrogen_treatment mixed
_refine_ls_matrix_type full
_refine_ls_number_parameters 379
_refine_ls_number_reflns 7345
_refine_ls_number_restraints 0
_refine_ls_restrained_S_all 1.003
_refine_ls_R_factor_all 0.0205
_refine_ls_R_factor_gt 0.0179
_refine_ls_shift/su_max 0.030
_refine_ls_shift/su_mean 0.001
_refine_ls_structure_factor_coef Fsqd
_refine_ls_weighting_details 'calc w=1/[\s^2^(Fo^2^)+(0.0173P)^2^+0.0000P] where P=(Fo^2^+2Fc^2^)/3'
_refine_ls_weighting_scheme calc
_refine_ls_wR_factor_gt 0.0414
_refine_ls_wR_factor_ref 0.0421
_reflns_number_gt 6790
_reflns_number_total 7345
_reflns_threshold_expression >2sigma(I)
_cod_data_source_file a910164ksup1.cif
_cod_data_source_block ccd163a
_cod_original_formula_sum 'C39 H39 Ir P2 2(C7 H8)'
_cod_database_code 7110831

loop_
_symmetry_equiv_pos_as_xyz
'x, y, z'
'-x, -y, -z'

loop_
_atom_site_label
_atom_site_type_symbol
_atom_site_fract_x
_atom_site_fract_y
_atom_site_fract_z
_atom_site_U_iso_or_equiv
_atom_site_adp_type
_atom_site_occupancy
_atom_site_symmetry_multiplicity
_atom_site_calc_flag
_atom_site_refinement_flags
Ir Ir 0.225694(8) 0.214667(6) -0.248860(7) 0.02595(3) Uani 1 1 d .
P1 P 0.02179(6) 0.23775(4) -0.13091(4) 0.02604(12) Uani 1 1 d .
P2 P 0.12989(6) 0.31069(4) -0.35051(4) 0.02640(12) Uani 1 1 d .
C1 C 0.2702(2) 0.34809(18) -0.19276(19) 0.0343(5) Uani 1 1 d .
H1A H 0.3206 0.3872 -0.2497 0.041 Uiso 1 1 calc R
H1B H 0.1885 0.3876 -0.1596 0.041 Uiso 1 1 calc R
C2 C 0.3453(3) 0.3253(2) -0.1207(2) 0.0422(6) Uani 1 1 d .
H2A H 0.3006 0.2981 -0.0577 0.051 Uiso 1 1 calc R
C3 C 0.4690(3) 0.3395(3) -0.1365(3) 0.0630(9) Uani 1 1 d .
H3A H 0.5180 0.3665 -0.1982 0.076 Uiso 1 1 calc R
H3B H 0.5074 0.3226 -0.0859 0.076 Uiso 1 1 calc R
C4 C 0.4237(2) 0.2281(2) -0.3556(2) 0.0394(6) Uani 1 1 d .
H4A H 0.4196 0.2904 -0.3932 0.047 Uiso 1 1 calc R
H4B H 0.4808 0.2344 -0.3154 0.047 Uiso 1 1 calc R
C5 C 0.4900(3) 0.1532(3) -0.4292(2) 0.0548(8) Uani 1 1 d .
H5A H 0.4583 0.1514 -0.4837 0.066 Uiso 1 1 calc R
C6 C 0.5897(3) 0.0875(3) -0.4281(3) 0.0658(9) Uani 1 1 d .
H6A H 0.6256 0.0858 -0.3755 0.079 Uiso 1 1 calc R
H6B H 0.6242 0.0428 -0.4799 0.079 Uiso 1 1 calc R
C9 C 0.3249(3) 0.1058(2) -0.1663(2) 0.0441(7) Uani 1 1 d .
H9A H 0.4166 0.0844 -0.2008 0.053 Uiso 1 1 calc R
H9B H 0.3059 0.1159 -0.0946 0.053 Uiso 1 1 calc R
C8 C 0.2306(3) 0.06010(18) -0.1942(2) 0.0414(6) Uani 1 1 d .
H8A H 0.1537 0.0377 -0.1411 0.050 Uiso 1 1 calc R
C7 C 0.2372(3) 0.05648(18) -0.2960(2) 0.0427(6) Uani 1 1 d .
H7A H 0.1605 0.0371 -0.3091 0.051 Uiso 1 1 calc R
H7B H 0.3201 0.0296 -0.3427 0.051 Uiso 1 1 calc R
C10 C -0.0659(2) 0.34870(16) -0.16995(17) 0.0269(5) Uani 1 1 d .
C11 C -0.0160(2) 0.38309(17) -0.27041(17) 0.0277(5) Uani 1 1 d .
C12 C -0.0826(2) 0.46555(18) -0.30449(19) 0.0340(5) Uani 1 1 d .
H12A H -0.0498 0.4893 -0.3710 0.041 Uiso 1 1 calc R
C13 C -0.1968(2) 0.5120(2) -0.2399(2) 0.0401(6) Uani 1 1 d .
H13A H -0.2399 0.5674 -0.2627 0.048 Uiso 1 1 calc R
C14 C -0.2470(2) 0.4760(2) -0.1414(2) 0.0414(6) Uani 1 1 d .
H14A H -0.3242 0.5071 -0.0983 0.050 Uiso 1 1 calc R
C15 C -0.1837(2) 0.39440(19) -0.10652(19) 0.0347(5) Uani 1 1 d .
H15A H -0.2194 0.3697 -0.0407 0.042 Uiso 1 1 calc R
C16 C 0.0186(2) 0.25837(18) -0.00205(18) 0.0303(5) Uani 1 1 d .
C17 C 0.0451(3) 0.1775(2) 0.0577(2) 0.0398(6) Uani 1 1 d .
H17A H 0.0566 0.1138 0.0338 0.048 Uiso 1 1 calc R
C18 C 0.0545(3) 0.1912(2) 0.1530(2) 0.0489(7) Uani 1 1 d .
H18A H 0.0713 0.1368 0.1928 0.059 Uiso 1 1 calc R
C19 C 0.0388(3) 0.2856(2) 0.1884(2) 0.0501(7) Uani 1 1 d .
H19A H 0.0447 0.2947 0.2523 0.060 Uiso 1 1 calc R
C20 C 0.0148(3) 0.3659(2) 0.1302(2) 0.0427(6) Uani 1 1 d .
H20A H 0.0052 0.4293 0.1543 0.051 Uiso 1 1 calc R
C21 C 0.0046(2) 0.35330(19) 0.03498(19) 0.0354(6) Uani 1 1 d .
H21A H -0.0116 0.4084 -0.0043 0.043 Uiso 1 1 calc R
C22 C -0.1061(2) 0.15311(17) -0.11199(18) 0.0292(5) Uani 1 1 d .
C23 C -0.1149(2) 0.11245(18) -0.19771(19) 0.0364(6) Uani 1 1 d .
H23A H -0.0492 0.1193 -0.2594 0.044 Uiso 1 1 calc R
C24 C -0.2217(3) 0.0616(2) -0.1917(2) 0.0466(7) Uani 1 1 d .
H24A H -0.2275 0.0347 -0.2496 0.056 Uiso 1 1 calc R
C25 C -0.3198(3) 0.0505(2) -0.1000(2) 0.0481(7) Uani 1 1 d .
H25A H -0.3917 0.0170 -0.0962 0.058 Uiso 1 1 calc R
C26 C -0.3100(2) 0.0897(2) -0.0144(2) 0.0425(6) Uani 1 1 d .
H26A H -0.3749 0.0814 0.0475 0.051 Uiso 1 1 calc R
C27 C -0.2045(2) 0.14126(19) -0.01981(19) 0.0358(6) Uani 1 1 d .
H27A H -0.1992 0.1680 0.0382 0.043 Uiso 1 1 calc R
C28 C 0.0657(2) 0.24599(17) -0.43336(18) 0.0312(5) Uani 1 1 d .
C29 C -0.0587(3) 0.2696(2) -0.4428(2) 0.0456(7) Uani 1 1 d .
H29A H -0.1124 0.3232 -0.4088 0.055 Uiso 1 1 calc R
C30 C -0.1037(3) 0.2142(2) -0.5023(3) 0.0573(8) Uani 1 1 d .
H30A H -0.1878 0.2302 -0.5069 0.069 Uiso 1 1 calc R
C31 C -0.0251(3) 0.1360(2) -0.5543(2) 0.0567(8) Uani 1 1 d .
H31A H -0.0554 0.0993 -0.5945 0.068 Uiso 1 1 calc R
C32 C 0.0988(3) 0.1121(2) -0.5467(2) 0.0532(8) Uani 1 1 d .
H32A H 0.1528 0.0596 -0.5826 0.064 Uiso 1 1 calc R
C33 C 0.1437(3) 0.1657(2) -0.4860(2) 0.0429(6) Uani 1 1 d .
H33A H 0.2270 0.1480 -0.4803 0.052 Uiso 1 1 calc R
C34 C 0.2223(2) 0.40434(17) -0.43569(18) 0.0293(5) Uani 1 1 d .
C35 C 0.2314(3) 0.49479(19) -0.3985(2) 0.0377(6) Uani 1 1 d .
H35A H 0.1845 0.5097 -0.3317 0.045 Uiso 1 1 calc R
C36 C 0.3103(3) 0.5631(2) -0.4607(2) 0.0465(7) Uani 1 1 d .
H36A H 0.3151 0.6237 -0.4357 0.056 Uiso 1 1 calc R
C37 C 0.3812(3) 0.5408(2) -0.5593(2) 0.0470(7) Uani 1 1 d .
H37A H 0.4329 0.5867 -0.6012 0.056 Uiso 1 1 calc R
C38 C 0.3755(3) 0.4504(2) -0.5958(2) 0.0454(7) Uani 1 1 d .
H38A H 0.4254 0.4348 -0.6618 0.055 Uiso 1 1 calc R
C39 C 0.2960(2) 0.3829(2) -0.53497(18) 0.0360(6) Uani 1 1 d .
H39A H 0.2918 0.3225 -0.5607 0.043 Uiso 1 1 calc R

loop_
_atom_site_aniso_label
_atom_site_aniso_U_11
_atom_site_aniso_U_22
_atom_site_aniso_U_33
_atom_site_aniso_U_23
_atom_site_aniso_U_13
_atom_site_aniso_U_12
Ir 0.02585(5) 0.02500(5) 0.02500(5) -0.00081(3) -0.00533(3) -0.00238(3)
P1 0.0283(3) 0.0256(3) 0.0228(3) -0.0023(2) -0.0052(2) -0.0042(2)
P2 0.0294(3) 0.0264(3) 0.0224(3) -0.0038(2) -0.0061(2) -0.0026(2)
C1 0.0332(12) 0.0370(14) 0.0333(14) -0.0033(11) -0.0086(10) -0.0099(10)
C2 0.0476(15) 0.0479(16) 0.0374(15) 0.0003(12) -0.0186(12) -0.0153(13)
C3 0.0627(19) 0.088(3) 0.052(2) 0.0044(18) -0.0317(16) -0.0296(18)
C4 0.0281(12) 0.0424(15) 0.0412(15) 0.0026(12) -0.0029(11) -0.0034(11)
C5 0.0391(15) 0.078(2) 0.0419(17) -0.0128(16) -0.0020(13) -0.0094(15)
C6 0.0435(17) 0.073(2) 0.068(2) -0.0229(18) 0.0010(15) 0.0083(16)
C9 0.0414(14) 0.0404(15) 0.0459(17) 0.0078(13) -0.0138(12) 0.0088(12)
C8 0.0452(14) 0.0234(12) 0.0464(17) 0.0037(11) -0.0040(12) 0.0012(11)
C7 0.0436(14) 0.0255(13) 0.0537(18) -0.0085(12) -0.0079(13) 0.0001(11)
C10 0.0261(11) 0.0272(12) 0.0280(12) -0.0054(9) -0.0081(9) -0.0030(9)
C11 0.0285(11) 0.0279(12) 0.0263(12) -0.0043(9) -0.0079(9) -0.0011(9)
C12 0.0405(13) 0.0337(13) 0.0303(13) -0.0020(10) -0.0155(11) -0.0001(10)
C13 0.0403(14) 0.0391(15) 0.0450(16) -0.0074(12) -0.0219(12) 0.0084(11)
C14 0.0305(12) 0.0455(16) 0.0460(16) -0.0114(13) -0.0100(11) 0.0056(11)
C15 0.0329(12) 0.0388(14) 0.0295(13) -0.0035(11) -0.0056(10) -0.0028(10)
C16 0.0311(11) 0.0351(13) 0.0237(12) -0.0033(10) -0.0055(9) -0.0070(10)
C17 0.0463(14) 0.0406(15) 0.0316(14) -0.0017(12) -0.0111(11) -0.0036(12)
C18 0.0600(18) 0.0532(18) 0.0366(16) 0.0095(14) -0.0223(13) -0.0040(14)
C19 0.0558(17) 0.066(2) 0.0326(15) -0.0064(14) -0.0187(13) -0.0084(15)
C20 0.0515(16) 0.0454(16) 0.0326(15) -0.0071(12) -0.0121(12) -0.0111(13)
C21 0.0393(13) 0.0370(14) 0.0313(14) -0.0027(11) -0.0117(11) -0.0067(11)
C22 0.0301(11) 0.0258(12) 0.0301(13) 0.0005(10) -0.0069(9) -0.0051(9)
C23 0.0404(13) 0.0376(14) 0.0297(13) -0.0053(11) -0.0063(11) -0.0094(11)
C24 0.0542(16) 0.0496(17) 0.0409(16) -0.0088(13) -0.0164(13) -0.0167(13)
C25 0.0396(14) 0.0471(17) 0.0582(19) -0.0028(14) -0.0120(13) -0.0163(12)
C26 0.0371(13) 0.0400(15) 0.0434(16) 0.0013(12) -0.0018(12) -0.0094(11)
C27 0.0360(13) 0.0373(14) 0.0314(14) -0.0014(11) -0.0048(10) -0.0095(11)
C28 0.0397(13) 0.0295(12) 0.0255(12) 0.0005(10) -0.0108(10) -0.0074(10)
C29 0.0529(16) 0.0438(16) 0.0481(17) -0.0111(13) -0.0268(14) -0.0001(13)
C30 0.067(2) 0.0542(19) 0.068(2) -0.0058(16) -0.0437(18) -0.0085(16)
C31 0.089(2) 0.0482(18) 0.0490(19) -0.0037(15) -0.0388(17) -0.0206(17)
C32 0.071(2) 0.0466(17) 0.0440(17) -0.0186(14) -0.0169(15) -0.0064(15)
C33 0.0460(15) 0.0423(15) 0.0411(16) -0.0142(12) -0.0122(12) -0.0037(12)
C34 0.0314(11) 0.0316(12) 0.0248(12) 0.0022(10) -0.0098(9) -0.0023(10)
C35 0.0454(14) 0.0346(14) 0.0312(14) -0.0021(11) -0.0087(11) -0.0050(11)
C36 0.0543(16) 0.0332(14) 0.0554(19) 0.0059(13) -0.0214(14) -0.0109(12)
C37 0.0456(15) 0.0557(18) 0.0430(17) 0.0181(14) -0.0163(13) -0.0231(13)
C38 0.0394(14) 0.068(2) 0.0270(14) 0.0073(13) -0.0077(11) -0.0130(13)
C39 0.0369(13) 0.0445(15) 0.0261(13) -0.0007(11) -0.0079(10) -0.0084(11)

loop_
_atom_type_symbol
_atom_type_description
_atom_type_scat_dispersion_real
_atom_type_scat_dispersion_imag
_atom_type_scat_source
C C 0.0033 0.0016 'International Tables Vol C Tables 4.2.6.8 and 6.1.1.4'
H H 0.0000 0.0000 'International Tables Vol C Tables 4.2.6.8 and 6.1.1.4'
P P 0.1023 0.0942 'International Tables Vol C Tables 4.2.6.8 and 6.1.1.4'
Ir Ir -1.4442 7.9887 'International Tables Vol C Tables 4.2.6.8 and 6.1.1.4'

loop_
_geom_angle_atom_site_label_1
_geom_angle_atom_site_label_2
_geom_angle_atom_site_label_3
_geom_angle
C1 Ir C8 131.82(10)
C1 Ir C4 80.61(10)
C8 Ir C4 104.52(10)
C1 Ir C9 97.40(10)
C8 Ir C9 37.65(10)
C4 Ir C9 85.24(10)
C1 Ir P2 89.59(7)
C8 Ir P2 136.87(8)
C4 Ir P2 92.13(7)
C9 Ir P2 172.01(8)
C1 Ir C7 162.08(10)
C8 Ir C7 36.63(10)
C4 Ir C7 89.74(10)
C9 Ir C7 66.57(11)
P2 Ir C7 105.94(8)
C1 Ir P1 86.79(7)
C8 Ir P1 86.73(7)
C4 Ir P1 166.84(7)
C9 Ir P1 100.26(8)
P2 Ir P1 83.92(2)
C7 Ir P1 103.42(7)
C16 P1 C10 106.01(11)
C16 P1 C22 103.34(11)
C10 P1 C22 97.84(10)
C16 P1 Ir 116.01(8)
C10 P1 Ir 107.83(7)
C22 P1 Ir 123.28(8)
C34 P2 C11 103.54(11)
C34 P2 C28 103.32(11)
C11 P2 C28 103.67(11)
C34 P2 Ir 119.17(8)
C11 P2 Ir 108.51(8)
C28 P2 Ir 116.83(8)
C2 C1 Ir 112.44(17)
C3 C2 C1 126.6(3)
C5 C4 Ir 121.76(19)
C6 C5 C4 127.8(3)
C8 C9 Ir 70.57(15)
C7 C8 C9 121.1(3)
C7 C8 Ir 74.94(15)
C9 C8 Ir 71.78(15)
C8 C7 Ir 68.43(14)
C15 C10 C11 119.8(2)
C15 C10 P1 122.86(19)
C11 C10 P1 117.18(16)
C10 C11 C12 119.1(2)
C10 C11 P2 116.29(17)
C12 C11 P2 124.52(18)
C13 C12 C11 120.4(2)
C14 C13 C12 120.0(2)
C15 C14 C13 120.5(2)
C14 C15 C10 120.1(2)
C17 C16 C21 118.5(2)
C17 C16 P1 118.91(18)
C21 C16 P1 122.2(2)
C18 C17 C16 120.5(2)
C19 C18 C17 119.9(3)
C20 C19 C18 120.3(3)
C19 C20 C21 120.4(3)
C20 C21 C16 120.3(3)
C23 C22 C27 119.3(2)
C23 C22 P1 117.02(18)
C27 C22 P1 122.89(18)
C22 C23 C24 120.2(2)
C25 C24 C23 120.3(3)
C26 C25 C24 119.6(2)
C25 C26 C27 120.5(2)
C26 C27 C22 120.1(2)
C29 C28 C33 118.0(2)
C29 C28 P2 123.76(19)
C33 C28 P2 118.22(19)
C30 C29 C28 120.8(3)
C31 C30 C29 120.5(3)
C30 C31 C32 119.6(3)
C31 C32 C33 120.3(3)
C32 C33 C28 120.8(3)
C39 C34 C35 118.6(2)
C39 C34 P2 120.91(19)
C35 C34 P2 120.07(18)
C36 C35 C34 120.4(2)
C37 C36 C35 119.9(3)
C36 C37 C38 120.0(3)
C37 C38 C39 120.3(3)
C38 C39 C34 120.6(2)

loop_
_geom_bond_atom_site_label_1
_geom_bond_atom_site_label_2
_geom_bond_distance
Ir C1 2.184(2)
Ir C8 2.186(2)
Ir C4 2.196(2)
Ir C9 2.202(3)
Ir P2 2.2698(6)
Ir C7 2.270(2)
Ir P1 2.2867(6)
P1 C16 1.827(2)
P1 C10 1.831(2)
P1 C22 1.840(2)
P2 C34 1.831(2)
P2 C11 1.832(2)
P2 C28 1.839(2)
C1 C2 1.477(3)
C2 C3 1.315(4)
C4 C5 1.451(4)
C5 C6 1.320(4)
C9 C8 1.416(4)
C8 C7 1.403(4)
C10 C15 1.398(3)
C10 C11 1.398(3)
C11 C12 1.399(3)
C12 C13 1.383(3)
C13 C14 1.383(4)
C14 C15 1.377(4)
C16 C17 1.392(4)
C16 C21 1.397(3)
C17 C18 1.391(4)
C18 C19 1.379(4)
C19 C20 1.365(4)
C20 C21 1.390(3)
C22 C23 1.386(3)
C22 C27 1.393(3)
C23 C24 1.388(4)
C24 C25 1.386(4)
C25 C26 1.378(4)
C26 C27 1.384(3)
C28 C29 1.387(4)
C28 C33 1.393(3)
C29 C30 1.385(4)
C30 C31 1.370(4)
C31 C32 1.373(4)
C32 C33 1.381(4)
C34 C39 1.389(3)
C34 C35 1.392(3)
C35 C36 1.392(4)
C36 C37 1.377(4)
C37 C38 1.377(4)
C38 C39 1.381(4)
